data_7717145
loop_
_publ_author_name
'Mandal, Chhotan'
'Sarkar, Subham'
'Panda, Sourav'
'Mallick, Dibyendu'
'Mukherjee, Debabrata'

_publ_section_title
;
 Synthesis and reactivity of a heteroleptic magnesium hydride on a
 dearomatized picolyl-based NNN-chelator.
;
_journal_issue 42
_journal_name_full 'Dalton transactions (Cambridge, England : 2003)'
_journal_page_first 17343
_journal_page_last 17350
_journal_paper_doi 10.1039/d4dt02757d
_journal_volume 53
_journal_year 2024
_chemical_formula_moiety 'C28 H38 Mg N4, 0.6[C6H6]'
_chemical_formula_sum 'C31.5 H42 Mg N4'
_chemical_formula_weight 501.017
_space_group_crystal_system monoclinic
_space_group_IT_number 14
_space_group_name_Hall '-P 2ybc'
_space_group_name_H-M_alt 'P 1 21/c 1'
_symmetry_Int_Tables_number 14
_audit_creation_date 2024-09-04
_audit_creation_method
;
Olex2 1.5-dev
(compiled 2024.08.07 svn.r83e07e25 for OlexSys, GUI svn.r6697)
;
_audit_update_record
;
2024-09-24 deposited with the CCDC.	2024-10-03 downloaded from the CCDC.
;
_cell_angle_alpha 90
_cell_angle_beta 111.524(1)
_cell_angle_gamma 90
_cell_formula_units_Z 4
_cell_length_a 14.6445(2)
_cell_length_b 11.4598(1)
_cell_length_c 18.6091(2)
_cell_measurement_reflns_used 20415
_cell_measurement_temperature 106(8)
_cell_measurement_theta_max 68.0540
_cell_measurement_theta_min 2.5800
_cell_volume 2905.25(6)
_computing_cell_refinement 'CrysAlisPro 1.171.42.73a (Rigaku OD, 2022)'
_computing_data_collection 'CrysAlisPro 1.171.42.73a (Rigaku OD, 2022)'
_computing_data_reduction 'CrysAlisPro 1.171.42.73a (Rigaku OD, 2022)'
_computing_molecular_graphics 'Olex2 1.5-dev (Dolomanov et al., 2009)'
_computing_publication_material 'Olex2 1.5-dev (Dolomanov et al., 2009)'
_computing_structure_refinement 'olex2.refine 1.5-dev (Bourhis et al., 2015)'
_computing_structure_solution 'SHELXT 2014/4 (Sheldrick, 2014)'
_diffrn_ambient_temperature 106.15
_diffrn_detector_area_resol_mean 10.0000
_diffrn_detector_type HyPix3000
_diffrn_measured_fraction_theta_full 0.9971
_diffrn_measured_fraction_theta_max 0.9953
_diffrn_measurement_details
;
List of Runs (angles in degrees, time in seconds):

  # Type    Start    End  Width  t~exp~   \w     \q     \k     \f   Frames
#--------------------------------------------------------------------------
  1  \w    -75.00  23.00   0.50    0.60    --  -40.58 100.00  63.00  196
  2  \w     -1.00  76.00   0.50    0.60    --   40.58-100.00 -41.00  154
  3  \w   -154.00 -85.00   0.50    2.40    --  -82.50-100.00 -41.00  138
  4  \w    -81.00 -11.00   0.50    2.40    --  -82.50 100.00  63.00  140
  5  \w     25.00 106.00   0.50    2.40    --   96.35-100.00 -41.00  162
  6  \w    106.00 168.00   0.50    2.40    --   96.35 100.00  63.00  124
  7  \w    -57.00  26.00   0.50    0.60    --  -40.58  50.00  30.00  166
  8  \w    -24.00  35.00   0.50    0.60    --  -40.58  12.00 -30.00  118
  9  \w    -31.00  30.00   0.50    0.60    --  -40.58  25.00  90.00  122
 10  \w    -31.00  30.00   0.50    0.60    --  -40.58  25.00   0.00  122
 11  \w    -26.00  57.00   0.50    0.60    --   40.58 -50.00 -30.00  166
 12  \w    -35.00  24.00   0.50    0.60    --   40.58 -12.00 -60.00  118
 13  \w    -35.00  24.00   0.50    0.60    --   40.58 -12.00 150.00  118
 14  \w    -25.00  43.00   0.50    0.60    --   40.58 -38.00  30.00  136
 15  \w   -153.00 -68.00   0.50    2.40    --  -82.50 -25.00   0.00  170
 16  \w    -47.00 -15.00   0.50    2.40    --  -82.50  42.00-120.00   64
 17  \w    -47.00 -15.00   0.50    2.40    --  -82.50  42.00-150.00   64
 18  \w    -47.00 -15.00   0.50    2.40    --  -82.50  42.00   0.00   64
 19  \w     30.00  57.00   0.50    2.40    --   96.35 -50.00-180.00   54
 20  \w     81.00 165.00   0.50    2.40    --   96.35 145.00  30.00  168
 21  \w     30.00  57.00   0.50    2.40    --   96.35 -50.00  30.00   54
 22  \w     83.00 164.00   0.50    2.40    --   96.35  33.00-120.00  162
 23  \w     23.00 106.00   0.50    2.40    --   96.35 -96.00   0.00  166
 24  \w     30.00  57.00   0.50    2.40    --   96.35 -50.00 150.00   54
 25  \w     72.00 164.00   0.50    2.40    --   96.35  68.00  30.00  184
 26  \w     44.00 127.00   0.50    2.40    --   96.35-145.00-180.00  166
 27  \w     30.00  57.00   0.50    2.40    --   96.35 -50.00-150.00   54
 28  \w     44.00 127.00   0.50    2.40    --   96.35-145.00 150.00  166
 29  \w     28.00  68.00   0.50    2.40    --   96.35 -59.00-180.00   80
 30  \w     71.00 170.00   0.50    2.40    --   96.35  17.00 120.00  198
 31  \w     29.00  83.00   0.50    2.40    --   96.35 -68.00 -60.00  108
 32  \w     29.00  83.00   0.50    2.40    --   96.35 -68.00 150.00  108
 33  \w     28.00  68.00   0.50    2.40    --   96.35 -59.00   0.00   80
 34  \w     99.00 160.00   0.50    2.40    --   96.35 117.00 120.00  122
 35  \w     30.00  57.00   0.50    2.40    --   96.35 -50.00 -30.00   54
 36  \w   -109.00 -14.00   0.50    0.60    --  -40.58 -77.00 -30.00  190
 37  \w   -109.00 -14.00   0.50    0.60    --  -40.58 -77.00-120.00  190
 38  \w     18.00 108.00   0.50    0.60    --   40.58  64.00  60.00  180
 39  \w     14.00 109.00   0.50    0.60    --   40.58  77.00 120.00  190
 40  \w     18.00 108.00   0.50    0.60    --   40.58  64.00 -60.00  180
 41  \w     18.00  78.00   0.50    0.60    --   40.58-104.00-180.00  120
 42  \w     18.00 108.00   0.50    0.60    --   40.58  64.00   0.00  180
 43  \w     18.00 108.00   0.50    0.60    --   40.58  64.00-180.00  180
 44  \w     14.00 109.00   0.50    0.60    --   40.58  77.00  90.00  190
 45  \w    -29.00  31.00   0.50    0.60    --   40.58 -25.00  90.00  120
 46  \w     18.00 108.00   0.50    0.60    --   40.58  64.00-120.00  180
 47  \w     70.00 165.00   0.50    2.40    --   96.35  77.00 -90.00  190
 48  \w     77.00 163.00   0.50    2.40    --   96.35  50.00-180.00  172
;
_diffrn_measurement_device 'four-circle diffractometer'
_diffrn_measurement_device_type 'XtaLAB Synergy, Dualflex, HyPix3000'
_diffrn_measurement_method '\w scans'
_diffrn_radiation_type 'Cu K\a'
_diffrn_radiation_wavelength 1.54184
_diffrn_reflns_av_R_equivalents 0.0494
_diffrn_reflns_av_unetI/netI 0.0253
_diffrn_reflns_Laue_measured_fraction_full 0.9971
_diffrn_reflns_Laue_measured_fraction_max 0.9953
_diffrn_reflns_limit_h_max 17
_diffrn_reflns_limit_h_min -17
_diffrn_reflns_limit_k_max 13
_diffrn_reflns_limit_k_min -13
_diffrn_reflns_limit_l_max 22
_diffrn_reflns_limit_l_min -20
_diffrn_reflns_number 32463
_diffrn_reflns_point_group_measured_fraction_full 0.9971
_diffrn_reflns_point_group_measured_fraction_max 0.9953
_diffrn_reflns_theta_full 67.6840
_diffrn_reflns_theta_max 68.15
_diffrn_reflns_theta_min 3.24
_exptl_absorpt_coefficient_mu 0.711
_exptl_absorpt_correction_T_max 1.00000
_exptl_absorpt_correction_T_min 0.64710
_exptl_absorpt_correction_type multi-scan
_exptl_absorpt_process_details
;
CrysAlisPro 1.171.42.73a (Rigaku Oxford Diffraction, 2022)
Empirical absorption correction using spherical harmonics,
implemented in SCALE3 ABSPACK scaling algorithm.
;
_exptl_crystal_colour 'metallic dark red'
_exptl_crystal_colour_lustre metallic
_exptl_crystal_colour_modifier dark
_exptl_crystal_colour_primary red
_exptl_crystal_density_diffrn 1.145
_exptl_crystal_description block
_exptl_crystal_F_000 1087.665
_exptl_crystal_size_max 0.4
_exptl_crystal_size_mid 0.32
_exptl_crystal_size_min 0.18
_refine_diff_density_max 0.4092
_refine_diff_density_min -0.2953
_refine_diff_density_rms 0.0413
_refine_ls_d_res_high 0.8306
_refine_ls_d_res_low 13.6233
_refine_ls_extinction_coef 0.00058(12)
_refine_ls_extinction_expression Fc^*^=kFc[1+0.001xFc^2^\l^3^/sin(2\q)]^-1/4^
_refine_ls_goodness_of_fit_ref 1.0440
_refine_ls_hydrogen_treatment constr
_refine_ls_matrix_type full
_refine_ls_number_constraints 89
_refine_ls_number_parameters 456
_refine_ls_number_reflns 5281
_refine_ls_number_restraints 303
_refine_ls_restrained_S_all 1.0127
_refine_ls_R_factor_all 0.0492
_refine_ls_R_factor_gt 0.0442
_refine_ls_shift/su_max -0.0007
_refine_ls_shift/su_mean 0.0000
_refine_ls_structure_factor_coef Fsqd
_refine_ls_weighting_details 'w=1/[\s^2^(Fo^2^)+(0.0583P)^2^+1.3254P] where P=(Fo^2^+2Fc^2^)/3'
_refine_ls_weighting_scheme calc
_refine_ls_wR_factor_gt 0.1187
_refine_ls_wR_factor_ref 0.1224
_reflns_Friedel_coverage 0.0
_reflns_limit_h_max 16
_reflns_limit_h_min -17
_reflns_limit_k_max 13
_reflns_limit_k_min 0
_reflns_limit_l_max 22
_reflns_limit_l_min 0
_reflns_number_gt 4654
_reflns_number_total 5281
_reflns_threshold_expression I>=2u(I)
_cod_data_source_file d4dt02757d2.cif
_cod_data_source_block DMESDDH_auto
_cod_depositor_comments 'Adding full bibliography for 7717142--7717146.cif.'
_cod_database_code 7717145
_olex2_refinement_description
;
1. Fixed Uiso
 At 1.2 times of:
  All C(H) groups, All C(H,H) groups
 At 1.5 times of:
  All C(H,H,H) groups
2. Restrained distances
 C11-C12 \\sim C11-C12a
 with sigma of 0.02
 C12-C17 \\sim C12a-C17a
 with sigma of 0.02
 C12-C13 \\sim C12a-C13a
 with sigma of 0.02
 C17-C19 \\sim C17a-C19a
 with sigma of 0.02
 C17-C16 \\sim C17a-C16a
 with sigma of 0.02
 C13-C18 \\sim C13a-C18a
 with sigma of 0.02
 C13-C14 \\sim C13a-C14a
 with sigma of 0.02
 C14-C15 \\sim C14a-C15a
 with sigma of 0.02
 C16-C15 \\sim C16a-C15a
 with sigma of 0.02
 C15-C20a \\sim C15a-C20b
 with sigma of 0.02
 C11-C17 \\sim C11-C17a
 with sigma of 0.04
 C11-C13 \\sim C11-C13a
 with sigma of 0.04
 C12-C19 \\sim C12a-C19a
 with sigma of 0.04
 C12-C18 \\sim C12a-C18a
 with sigma of 0.04
 C12-C14 \\sim C12a-C14a
 with sigma of 0.04
 C12-C16 \\sim C12a-C16a
 with sigma of 0.04
 C17-C13 \\sim C17a-C13a
 with sigma of 0.04
 C17-C15 \\sim C17a-C15a
 with sigma of 0.04
 C13-C15 \\sim C13a-C15a
 with sigma of 0.04
 C19-C16 \\sim C19a-C16a
 with sigma of 0.04
 C18-C14 \\sim C18a-C14a
 with sigma of 0.04
 C14-C16 \\sim C14a-C16a
 with sigma of 0.04
 C14-C20a \\sim C14a-C20b
 with sigma of 0.04
 C16-C20a \\sim C16a-C20b
 with sigma of 0.04
3. Uiso/Uaniso restraints and constraints
Uanis(C33) \\sim Ueq, Uanis(C20) \\sim Ueq, Uanis(C1a) \\sim Ueq, Uanis(C30)
\\sim Ueq, Uanis(C29) \\sim Ueq, Uanis(C1b) \\sim Ueq, Uanis(C31) \\sim Ueq:
with sigma of 0.1 and sigma for terminal atoms of 0.2
Uanis(C1a) \\sim Ueq, Uanis(C33) \\sim Ueq, Uanis(C20) \\sim Ueq, Uanis(C30)
\\sim Ueq, Uanis(C29) \\sim Ueq, Uanis(C1b) \\sim Ueq, Uanis(C31) \\sim Ueq:
with sigma of 0.005 and sigma for terminal atoms of 0.01
4. Rigid body (RIGU) restrains
 C12, C17, C13, C19, C18, C14, C16, C15, C20a
 with sigma for 1-2 distances of 0.004 and sigma for 1-3 distances of 0.004
 C12a, C17a, C13a, C19a, C18a, C14a, C16a, C15a, C20b
 with sigma for 1-2 distances of 0.004 and sigma for 1-3 distances of 0.004
 C1a, C33, C20, C30, C29, C1b, C31
 with sigma for 1-2 distances of 0.004 and sigma for 1-3 distances of 0.004
5. Others
 Sof(C12a)=Sof(C17a)=Sof(C13a)=Sof(C19a)=Sof(H19d)=Sof(H19e)=Sof(H19f)=
 Sof(C18a)=Sof(H18d)=Sof(H18e)=Sof(H18f)=Sof(C14a)=Sof(H14a)=Sof(C16a)=
 Sof(H16a)=Sof(C15a)=Sof(C20b)=Sof(H20d)=Sof(H20e)=Sof(H20f)=1-FVAR(1)
 Sof(C12)=Sof(C17)=Sof(C13)=Sof(C19)=Sof(H19a)=Sof(H19b)=Sof(H19c)=Sof(C18)=
 Sof(H18a)=Sof(H18b)=Sof(H18c)=Sof(C14)=Sof(H14)=Sof(C16)=Sof(H16)=Sof(C15)=
 Sof(C20a)=Sof(H20a)=Sof(H20b)=Sof(H20c)=FVAR(1)
 Fixed Sof: H33(0.5) H29(0.5) H31(0.5) H30(0.5) H20(0.5) H1ba(0.5) H1bb(0.5)
 H1bc(0.5) C33(0.5) H33(0.5) C20(0.5) H20(0.5) C29(0.5) H29(0.5) C30(0.5)
 H30(0.5) C31(0.5) H31(0.5) C1a(0.5) C1b(0.5) H1ba(0.5) H1bb(0.5) H1bc(0.5)
6.a Secondary CH2 refined with riding coordinates:
 C3(H3a,H3b), C4(H4a,H4b)
6.b Aromatic/amide H refined with riding coordinates:
 C8(H8), C9(H9), C6(H6), C10(H10), C27(H27), C23(H23), C24(H24), C14(H14),
 C16(H16), C26(H26), C14a(H14a), C16a(H16a), C33(H33), C20(H20), C29(H29),
 C30(H30), C31(H31)
6.c Idealised Me refined as rotating group:
 C19(H19a,H19b,H19c), C1(H1a,H1b,H1c), C2(H2a,H2b,H2c), C5(H5a,H5b,H5c),
 C18(H18a,H18b,H18c), C21(H21a,H21b,H21c), C28(H28a,H28b,H28c), C20a(H20a,H20b,
 H20c), C19a(H19d,H19e,H19f), C18a(H18d,H18e,H18f), C20b(H20d,H20e,H20f),
 C1b(H1ba,H1bb,H1bc)
;
_olex2_submission_special_instructions 'No special instructions were received'
_oxdiff_exptl_absorpt_empirical_details
;
Empirical correction (ABSPACK) includes:
- Absorption correction using spherical harmonics
- Frame scaling
;
_oxdiff_exptl_absorpt_empirical_full_max 1.252
_oxdiff_exptl_absorpt_empirical_full_min 0.741

loop_
_space_group_symop_id
_space_group_symop_operation_xyz
1 x,y,z
2 -x,y+1/2,-z+1/2
3 -x,-y,-z
4 x,-y-1/2,z-1/2

loop_
_atom_site_label
_atom_site_type_symbol
_atom_site_fract_x
_atom_site_fract_y
_atom_site_fract_z
_atom_site_U_iso_or_equiv
_atom_site_adp_type
_atom_site_occupancy
_atom_site_refinement_flags_posn
_atom_site_refinement_flags_adp
_atom_site_refinement_flags_occupancy
_atom_site_disorder_group
Mg1 Mg 0.16409(3) 0.22482(5) 0.57750(3) 0.03040(15) Uani 1.000000 . . . .
N1 N 0.04549(9) 0.25058(11) 0.60878(6) 0.0273(3) Uani 1.000000 . . . .
N3 N 0.18952(9) 0.39110(12) 0.53425(7) 0.0323(3) Uani 1.000000 . . . .
N2 N 0.05411(9) 0.19684(11) 0.46264(7) 0.0304(3) Uani 1.000000 . . . .
N4 N 0.27746(10) 0.11731(13) 0.60811(9) 0.0429(3) Uani 1.000000 . . . .
C7 C -0.04177(10) 0.23665(13) 0.54440(8) 0.0272(3) Uani 1.000000 . . . .
C8 C -0.13432(11) 0.24762(13) 0.55558(8) 0.0305(3) Uani 1.000000 . . . .
H8 H -0.19429(11) 0.23658(13) 0.51311(8) 0.0366(4) Uiso 1.000000 R . . .
C11 C 0.03983(11) 0.27787(13) 0.67865(8) 0.0295(3) Uani 1.000000 D . . .
C9 C -0.13586(11) 0.27344(14) 0.62594(9) 0.0322(3) Uani 1.000000 . . . .
H9 H -0.19684(11) 0.28012(14) 0.63275(9) 0.0387(4) Uiso 1.000000 R . . .
C6 C -0.03854(11) 0.21347(14) 0.47351(8) 0.0304(3) Uani 1.000000 . . . .
H6 H -0.09826(11) 0.20804(14) 0.43012(8) 0.0365(4) Uiso 1.000000 R . . .
C22 C 0.37363(11) 0.14487(15) 0.65012(9) 0.0352(4) Uani 1.000000 . . . .
C12 C 0.1422(8) 0.2804(10) 0.7449(6) 0.0209(17) Uani 0.412(16) D U P 1
C10 C -0.04666(11) 0.29066(14) 0.68983(8) 0.0334(3) Uani 1.000000 . . . .
H10 H -0.04723(11) 0.31063(14) 0.73922(8) 0.0401(4) Uiso 1.000000 R . . .
C17 C 0.2011(7) 0.1826(10) 0.7762(5) 0.0231(18) Uani 0.412(16) D U P 1
C3 C 0.09910(11) 0.40477(15) 0.46377(8) 0.0346(4) Uani 1.000000 . . . .
H3a H 0.04359(11) 0.42692(15) 0.47925(8) 0.0415(4) Uiso 1.000000 R . . .
H3b H 0.10912(11) 0.46847(15) 0.43148(8) 0.0415(4) Uiso 1.000000 R . . .
C27 C 0.39706(12) 0.24748(17) 0.69444(9) 0.0431(4) Uani 1.000000 . . . .
H27 H 0.34528(12) 0.29589(17) 0.69625(9) 0.0517(5) Uiso 1.000000 R . . .
C13 C 0.1744(8) 0.3917(10) 0.7750(5) 0.0281(17) Uani 0.412(16) D U P 1
C4 C 0.07371(12) 0.29382(15) 0.41685(8) 0.0354(4) Uani 1.000000 . . . .
H4a H 0.01492(12) 0.30704(15) 0.36969(8) 0.0425(4) Uiso 1.000000 R . . .
H4b H 0.12875(12) 0.27195(15) 0.40073(8) 0.0425(4) Uiso 1.000000 R . . .
C19 C 0.1685(9) 0.0616(11) 0.7485(7) 0.035(2) Uani 0.412(16) D U P 1
H19a H 0.0979(10) 0.0542(16) 0.737(2) 0.052(3) Uiso 0.412(16) GR . P 1
H19b H 0.182(2) 0.0459(13) 0.7017(13) 0.052(3) Uiso 0.412(16) GR . P 1
H19c H 0.204(2) 0.0054(12) 0.7887(11) 0.052(3) Uiso 0.412(16) GR . P 1
C23 C 0.45473(13) 0.07622(16) 0.65309(11) 0.0456(4) Uani 1.000000 . . . .
H23 H 0.44365(13) 0.00469(16) 0.62540(11) 0.0547(5) Uiso 1.000000 R . . .
C1 C 0.19743(14) 0.49127(16) 0.58630(9) 0.0430(4) Uani 1.000000 . . . .
H1a H 0.1402(5) 0.4926(7) 0.6017(6) 0.0645(6) Uiso 1.000000 GR . . .
H1b H 0.2574(5) 0.4837(6) 0.6323(4) 0.0645(6) Uiso 1.000000 GR . . .
H1c H 0.1999(10) 0.56397(17) 0.5593(3) 0.0645(6) Uiso 1.000000 GR . . .
C2 C 0.27762(12) 0.38891(18) 0.51315(9) 0.0437(4) Uani 1.000000 . . . .
H2a H 0.33663(13) 0.3839(12) 0.56015(10) 0.0656(6) Uiso 1.000000 GR . . .
H2b H 0.2745(5) 0.3210(7) 0.4803(6) 0.0656(6) Uiso 1.000000 GR . . .
H2c H 0.2800(5) 0.4604(6) 0.4850(7) 0.0656(6) Uiso 1.000000 GR . . .
C5 C 0.04993(13) 0.08587(16) 0.42067(10) 0.0414(4) Uani 1.000000 . . . .
H5a H 0.1125(3) 0.0733(6) 0.4140(6) 0.0620(6) Uiso 1.000000 GR . . .
H5b H 0.0377(9) 0.0211(2) 0.4504(4) 0.0620(6) Uiso 1.000000 GR . . .
H5c H -0.0032(6) 0.0898(4) 0.3699(3) 0.0620(6) Uiso 1.000000 GR . . .
C18 C 0.1148(9) 0.5002(10) 0.7466(5) 0.0306(17) Uani 0.412(16) D U P 1
H18a H 0.0709(19) 0.4893(13) 0.6927(8) 0.046(3) Uiso 0.412(16) GR . P 1
H18b H 0.0757(19) 0.5160(19) 0.7784(13) 0.046(3) Uiso 0.412(16) GR . P 1
H18c H 0.1588(9) 0.5662(11) 0.7500(18) 0.046(3) Uiso 0.412(16) GR . P 1
C24 C 0.55000(12) 0.11021(18) 0.69524(11) 0.0471(4) Uani 1.000000 . . . .
H24 H 0.60227(12) 0.06054(18) 0.69597(11) 0.0566(5) Uiso 1.000000 R . . .
C14 C 0.2660(7) 0.4037(9) 0.8375(4) 0.0282(16) Uani 0.412(16) D U P 1
H14 H 0.2867(7) 0.4786(9) 0.8593(4) 0.0339(19) Uiso 0.412(16) R . P 1
C25 C 0.57201(13) 0.2120(2) 0.73578(11) 0.0512(5) Uani 1.000000 . . . .
C16 C 0.2914(6) 0.1989(10) 0.8361(4) 0.0300(16) Uani 0.412(16) D U P 1
H16 H 0.3315(6) 0.1327(10) 0.8566(4) 0.0361(19) Uiso 0.412(16) R . P 1
C26 C 0.49233(14) 0.2801(2) 0.73524(10) 0.0552(5) Uani 1.000000 . . . .
H26 H 0.50454(14) 0.3508(2) 0.76387(10) 0.0663(6) Uiso 1.000000 R . . .
C15 C 0.3251(6) 0.3082(10) 0.8668(3) 0.0317(16) Uani 0.412(16) D U P 1
C21 C 0.26232(16) 0.00241(18) 0.57035(17) 0.0781(8) Uani 1.000000 . . . .
H21a H 0.19182(16) -0.0121(8) 0.5445(10) 0.1172(12) Uiso 1.000000 GR . . .
H21b H 0.2939(12) 0.0009(6) 0.5322(8) 0.1172(12) Uiso 1.000000 GR . . .
H21c H 0.2911(13) -0.0582(2) 0.6092(2) 0.1172(12) Uiso 1.000000 GR . . .
C28 C 0.67746(16) 0.2501(3) 0.77923(16) 0.0860(9) Uani 1.000000 . . . .
H28a H 0.6949(5) 0.2359(18) 0.8346(2) 0.1290(14) Uiso 1.000000 GR . . .
H28b H 0.7215(2) 0.2055(14) 0.7606(9) 0.1290(14) Uiso 1.000000 GR . . .
H28c H 0.6840(4) 0.3335(5) 0.7705(10) 0.1290(14) Uiso 1.000000 GR . . .
C20a C 0.4245(5) 0.3239(11) 0.9320(3) 0.048(2) Uani 0.412(16) D U P 1
H20a H 0.4183(8) 0.306(3) 0.9815(4) 0.072(3) Uiso 0.412(16) GR . P 1
H20b H 0.4724(8) 0.271(3) 0.9240(12) 0.072(3) Uiso 0.412(16) GR . P 1
H20c H 0.4465(14) 0.4047(14) 0.9324(14) 0.072(3) Uiso 0.412(16) GR . P 1
C12a C 0.1320(6) 0.3086(7) 0.7427(4) 0.0252(14) Uani 0.588(16) D U P 2
C17a C 0.1964(5) 0.2165(7) 0.7771(4) 0.0267(14) Uani 0.588(16) D U P 2
C13a C 0.1556(5) 0.4218(7) 0.7705(3) 0.0239(11) Uani 0.588(16) D U P 2
C19a C 0.1734(6) 0.0898(8) 0.7534(5) 0.0324(15) Uani 0.588(16) D U P 2
H19d H 0.1704(17) 0.0449(10) 0.7973(6) 0.049(2) Uiso 0.588(16) GR . P 2
H19e H 0.1100(10) 0.0850(9) 0.7104(9) 0.049(2) Uiso 0.588(16) GR . P 2
H19f H 0.2248(11) 0.0577(9) 0.7372(14) 0.049(2) Uiso 0.588(16) GR . P 2
C18a C 0.0897(6) 0.5246(7) 0.7362(4) 0.0314(11) Uani 0.588(16) D U P 2
H18d H 0.0393(12) 0.5017(8) 0.6868(7) 0.0471(17) Uiso 0.588(16) GR . P 2
H18e H 0.0583(13) 0.5503(14) 0.7717(7) 0.0471(17) Uiso 0.588(16) GR . P 2
H18f H 0.1289(6) 0.5887(9) 0.7276(13) 0.0471(17) Uiso 0.588(16) GR . P 2
C14a C 0.2418(4) 0.4417(6) 0.8329(2) 0.0301(10) Uani 0.588(16) D U P 2
H14a H 0.2569(4) 0.5189(6) 0.8521(2) 0.0361(13) Uiso 0.588(16) R . P 2
C16a C 0.2842(4) 0.2403(7) 0.8392(3) 0.0312(11) Uani 0.588(16) D U P 2
H16a H 0.3287(4) 0.1785(7) 0.8618(3) 0.0375(14) Uiso 0.588(16) R . P 2
C15a C 0.3070(4) 0.3522(7) 0.8682(3) 0.0321(11) Uani 0.588(16) D U P 2
C20b C 0.3988(5) 0.3757(7) 0.9378(3) 0.0541(16) Uani 0.588(16) D U P 2
H20d H 0.4089(13) 0.4601(7) 0.9448(10) 0.081(2) Uiso 0.588(16) GR . P 2
H20e H 0.3918(9) 0.342(2) 0.9838(4) 0.081(2) Uiso 0.588(16) GR . P 2
H20f H 0.4554(5) 0.340(2) 0.9299(7) 0.081(2) Uiso 0.588(16) GR . P 2
C33 C 0.4872(3) -0.0316(4) 0.9779(2) 0.0513(9) Uani 0.500000 . U P -1
C20 C 0.4289(3) -0.1217(4) 0.9467(3) 0.0549(10) Uani 0.500000 . U P -1
C29 C 0.4817(3) -0.0764(4) 1.1009(2) 0.0557(9) Uani 0.500000 . U P -1
C30 C 0.3970(3) -0.1927(4) 0.9913(3) 0.0601(10) Uani 0.500000 . U P -1
C31 C 0.4231(3) -0.1694(4) 1.0687(3) 0.0624(10) Uani 0.500000 . U P -1
C1a C 0.5154(3) -0.0056(4) 1.0576(3) 0.0528(9) Uani 0.500000 . U P -1
C1b C 0.5767(4) 0.0925(5) 1.0932(4) 0.0848(16) Uani 0.500000 . U P -1
H33 H 0.5102(3) 0.0160(4) 0.9464(2) 0.0616(11) Uiso 0.500000 R . P -1
H29 H 0.4993(3) -0.0609(4) 1.1545(2) 0.0668(11) Uiso 0.500000 R . P -1
H31 H 0.4003(3) -0.2183(4) 1.0998(3) 0.0749(12) Uiso 0.500000 R . P -1
H30 H 0.3569(3) -0.2581(4) 0.9689(3) 0.0721(12) Uiso 0.500000 R . P -1
H20 H 0.4093(3) -0.1366(4) 0.8929(3) 0.0659(12) Uiso 0.500000 R . P -1
H1ba H 0.6365(16) 0.0648(6) 1.1342(18) 0.127(2) Uiso 0.500000 GR . P -1
H1bb H 0.594(3) 0.135(2) 1.0543(7) 0.127(2) Uiso 0.500000 GR . P -1
H1bc H 0.5410(13) 0.145(2) 1.115(2) 0.127(2) Uiso 0.500000 GR . P -1

loop_
_atom_site_aniso_label
_atom_site_aniso_U_11
_atom_site_aniso_U_22
_atom_site_aniso_U_33
_atom_site_aniso_U_12
_atom_site_aniso_U_13
_atom_site_aniso_U_23
Mg1 0.0256(3) 0.0442(3) 0.0228(3) -0.0017(2) 0.01067(19) 0.0034(2)
N1 0.0280(6) 0.0365(7) 0.0185(6) -0.0033(5) 0.0097(5) 0.0002(5)
N3 0.0307(6) 0.0457(7) 0.0222(6) -0.0074(6) 0.0118(5) 0.0002(5)
N2 0.0308(6) 0.0423(7) 0.0218(6) -0.0046(5) 0.0138(5) -0.0029(5)
N4 0.0296(7) 0.0504(8) 0.0479(8) 0.0008(6) 0.0132(6) 0.0135(7)
C7 0.0276(7) 0.0313(7) 0.0231(7) -0.0019(6) 0.0097(6) 0.0016(6)
C8 0.0275(7) 0.0373(8) 0.0270(7) -0.0005(6) 0.0105(6) 0.0032(6)
C11 0.0344(8) 0.0360(8) 0.0206(7) -0.0050(6) 0.0129(6) 0.0011(6)
C9 0.0308(8) 0.0396(8) 0.0315(8) 0.0014(6) 0.0176(6) 0.0036(6)
C6 0.0261(7) 0.0431(9) 0.0221(7) -0.0044(6) 0.0090(6) -0.0020(6)
C22 0.0321(8) 0.0444(9) 0.0317(8) 0.0061(7) 0.0148(6) 0.0152(7)
C12 0.032(3) 0.022(4) 0.012(2) 0.001(2) 0.0119(19) -0.0003(19)
C10 0.0391(8) 0.0434(9) 0.0223(7) -0.0023(7) 0.0167(6) -0.0007(6)
C17 0.029(2) 0.025(4) 0.016(2) 0.004(2) 0.0097(15) 0.004(2)
C3 0.0337(8) 0.0458(9) 0.0238(7) -0.0042(7) 0.0100(6) 0.0059(6)
C27 0.0364(9) 0.0660(12) 0.0271(8) 0.0174(8) 0.0121(7) 0.0007(8)
C13 0.038(4) 0.028(4) 0.021(2) 0.003(2) 0.015(2) 0.004(2)
C4 0.0344(8) 0.0517(10) 0.0210(7) -0.0068(7) 0.0112(6) 0.0023(7)
C19 0.041(3) 0.029(4) 0.031(3) 0.002(2) 0.010(2) -0.002(2)
C23 0.0380(9) 0.0382(9) 0.0568(11) 0.0093(7) 0.0130(8) 0.0065(8)
C1 0.0551(10) 0.0442(9) 0.0291(8) -0.0098(8) 0.0149(7) -0.0012(7)
C2 0.0336(8) 0.0708(12) 0.0305(8) -0.0117(8) 0.0161(7) 0.0043(8)
C5 0.0479(9) 0.0498(10) 0.0346(8) -0.0082(8) 0.0248(7) -0.0113(7)
C18 0.041(5) 0.030(4) 0.022(3) -0.001(2) 0.015(3) 0.000(2)
C24 0.0339(9) 0.0603(11) 0.0471(10) 0.0159(8) 0.0147(8) 0.0039(9)
C14 0.036(3) 0.028(4) 0.021(2) -0.004(2) 0.0106(19) -0.0000(19)
C25 0.0331(9) 0.0799(14) 0.0369(9) 0.0064(9) 0.0084(7) -0.0061(9)
C16 0.033(2) 0.033(4) 0.023(2) -0.001(2) 0.0097(15) 0.005(2)
C26 0.0462(10) 0.0759(14) 0.0355(10) 0.0116(9) 0.0056(8) -0.0195(9)
C15 0.037(3) 0.033(4) 0.023(2) -0.000(2) 0.0089(17) 0.005(2)
C21 0.0430(11) 0.0403(11) 0.127(2) -0.0082(9) 0.0032(12) 0.0128(12)
C28 0.0401(11) 0.129(2) 0.0739(16) 0.0029(13) 0.0026(11) -0.0382(16)
C20a 0.036(3) 0.063(5) 0.037(2) -0.004(3) 0.0030(18) -0.002(2)
C12a 0.030(2) 0.028(3) 0.0209(18) 0.0050(16) 0.0132(14) 0.0062(16)
C17a 0.0334(19) 0.026(3) 0.0262(17) 0.0015(17) 0.0174(13) 0.0031(17)
C13a 0.029(2) 0.027(3) 0.0182(15) 0.0027(16) 0.0118(14) 0.0019(15)
C19a 0.037(2) 0.034(4) 0.030(2) 0.0069(19) 0.0164(17) 0.0062(19)
C18a 0.034(3) 0.030(2) 0.030(2) 0.0078(16) 0.0108(17) 0.0054(15)
C14a 0.033(2) 0.030(2) 0.0239(15) 0.0026(15) 0.0073(13) 0.0039(14)
C16a 0.0323(17) 0.033(3) 0.0287(16) 0.0056(16) 0.0119(12) 0.0097(16)
C15a 0.032(2) 0.033(3) 0.0271(16) 0.0022(16) 0.0061(13) 0.0067(16)
C20b 0.043(2) 0.056(3) 0.044(2) 0.001(2) -0.0075(16) 0.0081(19)
C33 0.0406(18) 0.059(2) 0.056(2) 0.0221(13) 0.0193(13) 0.0044(12)
C20 0.0455(19) 0.063(2) 0.058(2) 0.0189(13) 0.0219(13) 0.0036(13)
C29 0.0426(17) 0.076(2) 0.0476(18) 0.0247(12) 0.0159(12) 0.0070(13)
C30 0.0483(19) 0.069(2) 0.062(2) 0.0144(14) 0.0191(12) 0.0038(13)
C31 0.0509(19) 0.078(2) 0.059(2) 0.0191(14) 0.0206(13) 0.0083(13)
C1a 0.0373(17) 0.059(2) 0.059(2) 0.0230(12) 0.0144(12) 0.0049(13)
C1b 0.074(3) 0.078(3) 0.098(3) 0.0125(16) 0.0270(17) -0.0089(17)

loop_
_atom_type_symbol
_atom_type_scat_dispersion_real
_atom_type_scat_dispersion_imag
_atom_type_scat_Cromer_Mann_a1
_atom_type_scat_Cromer_Mann_a2
_atom_type_scat_Cromer_Mann_a3
_atom_type_scat_Cromer_Mann_a4
_atom_type_scat_Cromer_Mann_b1
_atom_type_scat_Cromer_Mann_b2
_atom_type_scat_Cromer_Mann_b3
_atom_type_scat_Cromer_Mann_b4
_atom_type_scat_Cromer_Mann_c
_atom_type_scat_source
_atom_type_scat_dispersion_source
C 0.01788 0.00908 2.31000 1.02000 1.58860 0.86500 20.84390 10.20750 0.56870 51.65120 0.21560 'International Tables Volume C Table 6.1.1.4 (pp. 500-502)' 'Brennan, Cowan, Rev. Sci. Instrum., 1992, 63, 850'
H 0.00000 0.00000 0.49300 0.32291 0.14019 0.04081 10.51090 26.12570 3.14236 57.79970 0.00304 'International Tables Volume C Table 6.1.1.4 (pp. 500-502)' 'Brennan, Cowan, Rev. Sci. Instrum., 1992, 63, 850'
Mg 0.17276 0.17757 5.42040 2.17350 1.22690 2.30730 2.82750 79.26110 0.38080 7.19370 0.85840 'International Tables Volume C Table 6.1.1.4 (pp. 500-502)' 'Brennan, Cowan, Rev. Sci. Instrum., 1992, 63, 850'
N 0.03110 0.01806 12.21260 3.13220 2.01250 1.16630 0.00570 9.89330 28.99750 0.58260 -11.52900 'International Tables Volume C Table 6.1.1.4 (pp. 500-502)' 'Brennan, Cowan, Rev. Sci. Instrum., 1992, 63, 850'

loop_
_geom_angle_atom_site_label_1
_geom_angle_atom_site_label_2
_geom_angle_atom_site_label_3
_geom_angle
_geom_angle_site_symmetry_1
_geom_angle_site_symmetry_3
_geom_angle_publ_flag
N3 Mg1 N1 105.06(5) . . y
N2 Mg1 N1 84.32(5) . . y
N2 Mg1 N3 86.01(5) . . y
N4 Mg1 N1 135.99(6) . . y
N4 Mg1 N3 114.66(6) . . y
N4 Mg1 N2 115.59(6) . . y
C7 N1 Mg1 110.05(9) . . ?
C11 N1 Mg1 131.05(10) . . ?
C11 N1 C7 118.90(12) . . ?
C3 N3 Mg1 101.67(9) . . ?
C1 N3 Mg1 115.14(9) . . ?
C1 N3 C3 108.99(13) . . ?
C2 N3 Mg1 111.79(11) . . ?
C2 N3 C3 110.34(11) . . ?
C2 N3 C1 108.68(13) . . ?
C6 N2 Mg1 103.64(8) . . ?
C4 N2 Mg1 102.89(9) . . ?
C4 N2 C6 111.50(12) . . ?
C5 N2 Mg1 121.09(10) . . ?
C5 N2 C6 108.98(12) . . ?
C5 N2 C4 108.54(11) . . ?
C22 N4 Mg1 126.75(12) . . ?
C21 N4 Mg1 117.20(12) . . ?
C21 N4 C22 114.91(15) . . ?
C8 C7 N1 118.28(12) . . ?
C6 C7 N1 120.28(13) . . ?
C6 C7 C8 121.44(13) . . ?
H8 C8 C7 119.77(8) . . ?
C9 C8 C7 120.46(14) . . ?
C9 C8 H8 119.77(9) . . ?
C12 C11 N1 112.4(4) . . ?
C10 C11 N1 123.52(14) . . ?
C10 C11 C12 123.8(4) . . ?
C12a C11 N1 117.7(3) . . ?
C12a C11 C12 13.0(5) . . ?
C12a C11 C10 118.4(3) . . ?
H9 C9 C8 119.85(9) . . ?
C10 C9 C8 120.29(13) . . ?
C10 C9 H9 119.85(8) . . ?
C7 C6 N2 121.66(13) . . ?
H6 C6 N2 119.17(7) . . ?
H6 C6 C7 119.17(8) . . ?
C27 C22 N4 120.34(15) . . ?
C23 C22 N4 124.58(16) . . ?
C23 C22 C27 115.07(15) . . ?
C17 C12 C11 125.6(7) . . ?
C13 C12 C11 114.7(7) . . ?
C13 C12 C17 119.7(7) . . ?
C9 C10 C11 118.50(13) . . ?
H10 C10 C11 120.75(9) . . ?
H10 C10 C9 120.75(8) . . ?
C19 C17 C12 121.9(7) . . ?
C16 C17 C12 118.8(7) . . ?
C16 C17 C19 119.3(7) . . ?
H3a C3 N3 109.26(8) . . ?
H3b C3 N3 109.26(8) . . ?
H3b C3 H3a 107.9 . . ?
C4 C3 N3 111.78(13) . . ?
C4 C3 H3a 109.26(8) . . ?
C4 C3 H3b 109.26(8) . . ?
H27 C27 C22 118.92(9) . . ?
C26 C27 C22 122.17(16) . . ?
C26 C27 H27 118.92(11) . . ?
C18 C13 C12 123.1(7) . . ?
C14 C13 C12 119.4(6) . . ?
C14 C13 C18 117.4(7) . . ?
C3 C4 N2 110.83(12) . . ?
H4a C4 N2 109.48(8) . . ?
H4a C4 C3 109.48(8) . . ?
H4b C4 N2 109.48(8) . . ?
H4b C4 C3 109.48(8) . . ?
H4b C4 H4a 108.1 . . ?
H19a C19 C17 109.5 . . ?
H19b C19 C17 109.5 . . ?
H19b C19 H19a 109.5 . . ?
H19c C19 C17 109.5 . . ?
H19c C19 H19a 109.5 . . ?
H19c C19 H19b 109.5 . . ?
H23 C23 C22 119.14(11) . . ?
C24 C23 C22 121.72(17) . . ?
C24 C23 H23 119.14(11) . . ?
H1a C1 N3 109.5 . . ?
H1b C1 N3 109.5 . . ?
H1b C1 H1a 109.5 . . ?
H1c C1 N3 109.5 . . ?
H1c C1 H1a 109.5 . . ?
H1c C1 H1b 109.5 . . ?
H2a C2 N3 109.5 . . ?
H2b C2 N3 109.5 . . ?
H2b C2 H2a 109.5 . . ?
H2c C2 N3 109.5 . . ?
H2c C2 H2a 109.5 . . ?
H2c C2 H2b 109.5 . . ?
H5a C5 N2 109.5 . . ?
H5b C5 N2 109.5 . . ?
H5b C5 H5a 109.5 . . ?
H5c C5 N2 109.5 . . ?
H5c C5 H5a 109.5 . . ?
H5c C5 H5b 109.5 . . ?
H18a C18 C13 109.5 . . ?
H18b C18 C13 109.5 . . ?
H18b C18 H18a 109.5 . . ?
H18c C18 C13 109.5 . . ?
H18c C18 H18a 109.5 . . ?
H18c C18 H18b 109.5 . . ?
H24 C24 C23 118.65(11) . . ?
C25 C24 C23 122.69(16) . . ?
C25 C24 H24 118.65(10) . . ?
H14 C14 C13 119.5(4) . . ?
C15 C14 C13 120.9(6) . . ?
C15 C14 H14 119.5(4) . . ?
C26 C25 C24 116.48(17) . . ?
C28 C25 C24 121.88(18) . . ?
C28 C25 C26 121.6(2) . . ?
H16 C16 C17 118.7(4) . . ?
C15 C16 C17 122.6(6) . . ?
C15 C16 H16 118.7(3) . . ?
C25 C26 C27 121.80(19) . . ?
H26 C26 C27 119.10(11) . . ?
H26 C26 C25 119.10(12) . . ?
C16 C15 C14 118.4(5) . . ?
C20a C15 C14 119.9(6) . . ?
C20a C15 C16 121.7(5) . . ?
H21a C21 N4 109.5 . . ?
H21b C21 N4 109.5 . . ?
H21b C21 H21a 109.5 . . ?
H21c C21 N4 109.5 . . ?
H21c C21 H21a 109.5 . . ?
H21c C21 H21b 109.5 . . ?
H28a C28 C25 109.5 . . ?
H28b C28 C25 109.5 . . ?
H28b C28 H28a 109.5 . . ?
H28c C28 C25 109.5 . . ?
H28c C28 H28a 109.5 . . ?
H28c C28 H28b 109.5 . . ?
H20a C20a C15 109.5 . . ?
H20b C20a C15 109.5 . . ?
H20b C20a H20a 109.5 . . ?
H20c C20a C15 109.5 . . ?
H20c C20a H20a 109.5 . . ?
H20c C20a H20b 109.5 . . ?
C17a C12a C11 116.8(5) . . ?
C13a C12a C11 123.4(4) . . ?
C13a C12a C17a 119.8(5) . . ?
C19a C17a C12a 123.1(5) . . ?
C16a C17a C12a 119.2(5) . . ?
C16a C17a C19a 117.6(5) . . ?
C18a C13a C12a 122.5(5) . . ?
C14a C13a C12a 119.4(4) . . ?
C14a C13a C18a 118.1(4) . . ?
H19d C19a C17a 109.5 . . ?
H19e C19a C17a 109.5 . . ?
H19e C19a H19d 109.5 . . ?
H19f C19a C17a 109.5 . . ?
H19f C19a H19d 109.5 . . ?
H19f C19a H19e 109.5 . . ?
H18d C18a C13a 109.5 . . ?
H18e C18a C13a 109.5 . . ?
H18e C18a H18d 109.5 . . ?
H18f C18a C13a 109.5 . . ?
H18f C18a H18d 109.5 . . ?
H18f C18a H18e 109.5 . . ?
H14a C14a C13a 118.9(3) . . ?
C15a C14a C13a 122.1(4) . . ?
C15a C14a H14a 118.9(3) . . ?
H16a C16a C17a 119.4(3) . . ?
C15a C16a C17a 121.2(4) . . ?
C15a C16a H16a 119.4(3) . . ?
C16a C15a C14a 118.2(4) . . ?
C20b C15a C14a 121.0(4) . . ?
C20b C15a C16a 120.7(4) . . ?
H20d C20b C15a 109.5 . . ?
H20e C20b C15a 109.5 . . ?
H20e C20b H20d 109.5 . . ?
H20f C20b C15a 109.5 . . ?
H20f C20b H20d 109.5 . . ?
H20f C20b H20e 109.5 . . ?
C1a C33 C20 121.0(5) . . ?
H33 C33 C20 119.5(3) . . ?
H33 C33 C1a 119.5(3) . . ?
C30 C20 C33 120.4(5) . . ?
H20 C20 C33 119.8(3) . . ?
H20 C20 C30 119.8(3) . . ?
C1a C29 C31 120.9(4) . . ?
H29 C29 C31 119.5(3) . . ?
H29 C29 C1a 119.5(3) . . ?
C31 C30 C20 119.8(5) . . ?
H30 C30 C20 120.1(3) . . ?
H30 C30 C31 120.1(3) . . ?
C30 C31 C29 120.1(5) . . ?
H31 C31 C29 120.0(3) . . ?
H31 C31 C30 120.0(3) . . ?
C29 C1a C33 117.7(4) . . ?
C1b C1a C33 122.6(6) . . ?
C1b C1a C29 119.7(5) . . ?
H1ba C1b C1a 109.5 . . ?
H1bb C1b C1a 109.5 . . ?
H1bb C1b H1ba 109.5 . . ?
H1bc C1b C1a 109.5 . . ?
H1bc C1b H1ba 109.5 . . ?
H1bc C1b H1bb 109.5 . . ?

loop_
_geom_bond_atom_site_label_1
_geom_bond_atom_site_label_2
_geom_bond_distance
_geom_bond_site_symmetry_2
_geom_bond_publ_flag
Mg1 N1 2.0456(13) . y
Mg1 N3 2.1535(14) . y
Mg1 N2 2.1771(13) . y
Mg1 N4 1.9760(15) . y
N1 C7 1.4036(18) . ?
N1 C11 1.3690(18) . ?
N3 C3 1.4912(18) . ?
N3 C1 1.479(2) . ?
N3 C2 1.4803(19) . ?
N2 C6 1.4559(18) . ?
N2 C4 1.491(2) . ?
N2 C5 1.482(2) . ?
N4 C22 1.374(2) . ?
N4 C21 1.471(3) . ?
C7 C8 1.450(2) . ?
C7 C6 1.363(2) . ?
C8 H8 0.9500 . ?
C8 C9 1.351(2) . ?
C11 C12 1.553(10) . ?
C11 C10 1.365(2) . ?
C11 C12a 1.479(7) . ?
C9 H9 0.9500 . ?
C9 C10 1.421(2) . ?
C6 H6 0.9500 . ?
C22 C27 1.405(3) . ?
C22 C23 1.409(2) . ?
C12 C17 1.403(8) . ?
C12 C13 1.404(11) . ?
C10 H10 0.9500 . ?
C17 C19 1.496(9) . ?
C17 C16 1.394(8) . ?
C3 H3a 0.9900 . ?
C3 H3b 0.9900 . ?
C3 C4 1.510(2) . ?
C27 H27 0.9500 . ?
C27 C26 1.373(3) . ?
C13 C18 1.499(7) . ?
C13 C14 1.423(10) . ?
C4 H4a 0.9900 . ?
C4 H4b 0.9900 . ?
C19 H19a 0.9800 . ?
C19 H19b 0.9800 . ?
C19 H19c 0.9800 . ?
C23 H23 0.9500 . ?
C23 C24 1.382(3) . ?
C1 H1a 0.9800 . ?
C1 H1b 0.9800 . ?
C1 H1c 0.9800 . ?
C2 H2a 0.9800 . ?
C2 H2b 0.9800 . ?
C2 H2c 0.9800 . ?
C5 H5a 0.9800 . ?
C5 H5b 0.9800 . ?
C5 H5c 0.9800 . ?
C18 H18a 0.9800 . ?
C18 H18b 0.9800 . ?
C18 H18c 0.9800 . ?
C24 H24 0.9500 . ?
C24 C25 1.362(3) . ?
C14 H14 0.9500 . ?
C14 C15 1.378(7) . ?
C25 C26 1.401(3) . ?
C25 C28 1.521(3) . ?
C16 H16 0.9500 . ?
C16 C15 1.389(8) . ?
C26 H26 0.9500 . ?
C15 C20a 1.526(8) . ?
C21 H21a 0.9800 . ?
C21 H21b 0.9800 . ?
C21 H21c 0.9800 . ?
C28 H28a 0.9800 . ?
C28 H28b 0.9800 . ?
C28 H28c 0.9800 . ?
C20a H20a 0.9800 . ?
C20a H20b 0.9800 . ?
C20a H20c 0.9800 . ?
C12a C17a 1.403(6) . ?
C12a C13a 1.393(8) . ?
C17a C19a 1.519(7) . ?
C17a C16a 1.405(7) . ?
C13a C18a 1.509(5) . ?
C13a C14a 1.384(6) . ?
C19a H19d 0.9800 . ?
C19a H19e 0.9800 . ?
C19a H19f 0.9800 . ?
C18a H18d 0.9800 . ?
C18a H18e 0.9800 . ?
C18a H18f 0.9800 . ?
C14a H14a 0.9500 . ?
C14a C15a 1.391(5) . ?
C16a H16a 0.9500 . ?
C16a C15a 1.384(6) . ?
C15a C20b 1.510(5) . ?
C20b H20d 0.9800 . ?
C20b H20e 0.9800 . ?
C20b H20f 0.9800 . ?
C33 C20 1.330(7) . ?
C33 C1a 1.417(7) . ?
C33 H33 0.9500 . ?
C20 C30 1.359(6) . ?
C20 H20 0.9500 . ?
C29 C31 1.361(7) . ?
C29 C1a 1.358(6) . ?
C29 H29 0.9500 . ?
C30 C31 1.375(6) . ?
C30 H30 0.9500 . ?
C31 H31 0.9500 . ?
C1a C1b 1.439(7) . ?
C1b H1ba 0.9800 . ?
C1b H1bb 0.9800 . ?
C1b H1bc 0.9800 . ?

loop_
_geom_torsion_atom_site_label_1
_geom_torsion_atom_site_label_2
_geom_torsion_atom_site_label_3
_geom_torsion_atom_site_label_4
_geom_torsion
_geom_torsion_site_symmetry_1
_geom_torsion_site_symmetry_2
_geom_torsion_site_symmetry_3
_geom_torsion_site_symmetry_4
_geom_torsion_publ_flag
Mg1 N1 C7 C8 177.92(9) . . . . ?
Mg1 N1 C7 C6 -2.11(12) . . . . ?
Mg1 N1 C11 C12 -4.8(5) . . . . ?
Mg1 N1 C11 C10 -179.12(13) . . . . ?
Mg1 N1 C11 C12a 8.3(4) . . . . ?
Mg1 N3 C3 C4 -44.93(9) . . . . ?
Mg1 N2 C6 C7 -2.06(11) . . . . ?
Mg1 N2 C4 C3 -39.04(9) . . . . ?
Mg1 N4 C22 C27 18.27(15) . . . . ?
Mg1 N4 C22 C23 -161.89(14) . . . . ?
N1 C7 C8 C9 1.60(16) . . . . ?
N1 C7 C6 N2 3.02(16) . . . . ?
N1 C11 C12 C17 -70.5(5) . . . . ?
N1 C11 C12 C13 110.9(5) . . . . ?
N1 C11 C10 C9 0.79(18) . . . . ?
N1 C11 C12a C17a -74.4(4) . . . . ?
N1 C11 C12a C13a 107.1(4) . . . . ?
N3 C3 C4 N2 61.22(12) . . . . ?
N2 C6 C7 C8 -177.01(14) . . . . ?
N4 C22 C27 C26 -177.84(17) . . . . ?
N4 C22 C23 C24 178.56(17) . . . . ?
C7 C8 C9 C10 0.27(18) . . . . ?
C8 C9 C10 C11 -1.47(18) . . . . ?
C11 C12 C17 C19 -1.2(10) . . . . ?
C11 C12 C17 C16 -179.7(7) . . . . ?
C11 C12 C13 C18 0.7(9) . . . . ?
C11 C12 C13 C14 178.2(5) . . . . ?
C11 C12a C17a C19a -2.4(7) . . . . ?
C11 C12a C17a C16a -178.7(4) . . . . ?
C11 C12a C13a C18a -1.6(8) . . . . ?
C11 C12a C13a C14a 177.3(5) . . . . ?
C22 C27 C26 C25 -0.8(2) . . . . ?
C22 C23 C24 C25 -0.7(2) . . . . ?
C12 C17 C16 C15 1.0(9) . . . . ?
C12 C13 C14 C15 2.5(9) . . . . ?
C17 C16 C15 C14 0.9(9) . . . . ?
C17 C16 C15 C20a -179.7(7) . . . . ?
C27 C26 C25 C24 -1.6(2) . . . . ?
C27 C26 C25 C28 178.3(2) . . . . ?
C13 C14 C15 C16 -2.6(8) . . . . ?
C13 C14 C15 C20a 178.0(7) . . . . ?
C23 C24 C25 C26 2.3(2) . . . . ?
C23 C24 C25 C28 -177.5(2) . . . . ?
C12a C17a C16a C15a 1.5(7) . . . . ?
C12a C13a C14a C15a 1.1(6) . . . . ?
C17a C16a C15a C14a -1.6(6) . . . . ?
C17a C16a C15a C20b 176.6(5) . . . . ?
C13a C14a C15a C16a 0.3(6) . . . . ?
C13a C14a C15a C20b -177.9(5) . . . . ?
C33 C20 C30 C31 1.7(5) . . . . ?
C33 C1a C29 C31 0.3(4) . . . . ?
C20 C30 C31 C29 -0.8(5) . . . . ?

loop_
_restr_equal_distance_atom_site_label_1
_restr_equal_distance_atom_site_label_2
_restr_equal_distance_site_symmetry_2
_restr_equal_distance_class_id
C11 C12 1 1
C11 C17 1 11
C11 C13 1 12
C11 C12a 1 1
C11 C17a 1 11
C11 C13a 1 12
C12 C17 1 2
C12 C13 1 3
C12 C19 1 13
C12 C18 1 14
C12 C14 1 15
C12 C16 1 16
C17 C13 1 17
C17 C19 1 4
C17 C16 1 5
C17 C15 1 18
C13 C18 1 6
C13 C14 1 7
C13 C15 1 19
C19 C16 1 20
C18 C14 1 21
C14 C16 1 22
C14 C15 1 8
C14 C20a 1 23
C16 C15 1 9
C16 C20a 1 24
C15 C20a 1 10
C12a C17a 1 2
C12a C13a 1 3
C12a C19a 1 13
C12a C18a 1 14
C12a C14a 1 15
C12a C16a 1 16
C17a C13a 1 17
C17a C19a 1 4
C17a C16a 1 5
C17a C15a 1 18
C13a C18a 1 6
C13a C14a 1 7
C13a C15a 1 19
C19a C16a 1 20
C18a C14a 1 21
C14a C16a 1 22
C14a C15a 1 8
C14a C20b 1 23
C16a C15a 1 9
C16a C20b 1 24
C15a C20b 1 10

loop_
_restr_equal_distance_class_class_id
_restr_equal_distance_class_target_weight_param
_restr_equal_distance_class_average
_restr_equal_distance_class_esd
_restr_equal_distance_class_diff_max
1 0.0200 1.5161 0.0374 0.0374
2 0.0200 1.4031 0.0000 0.0000
3 0.0200 1.3984 0.0054 0.0054
4 0.0200 1.5073 0.0117 0.0117
5 0.0200 1.3996 0.0052 0.0052
6 0.0200 1.5039 0.0047 0.0047
7 0.0200 1.4036 0.0196 0.0196
8 0.0200 1.3844 0.0066 0.0066
9 0.0200 1.3864 0.0028 0.0028
10 0.0200 1.5178 0.0078 0.0078
11 0.0400 2.5426 0.0877 0.0877
12 0.0400 2.5099 0.0183 0.0183
13 0.0400 2.5517 0.0179 0.0179
14 0.0400 2.5488 0.0044 0.0044
15 0.0400 2.4192 0.0219 0.0219
16 0.0400 2.4153 0.0068 0.0068
17 0.0400 2.4233 0.0038 0.0038
18 0.0400 2.4357 0.0063 0.0063
19 0.0400 2.4327 0.0043 0.0043
20 0.0400 2.4980 0.0038 0.0038
21 0.0400 2.4899 0.0080 0.0080
22 0.0400 2.3793 0.0020 0.0020
23 0.0400 2.5198 0.0059 0.0059
24 0.0400 2.5310 0.0151 0.0151

loop_
_restr_U_iso_atom_site_label
_restr_U_iso_weight_param
C33 0.1000
C33 0.0050
C20 0.0050
C20 0.1000
C29 0.1000
C29 0.0050
C30 0.1000
C30 0.0050
C31 0.1000
C31 0.0050
C1a 0.1000
C1a 0.0050
C1b 0.1000
C1b 0.0050

loop_
_restr_rigu_atom_site_label_1
_restr_rigu_atom_site_label_2
_restr_rigu_target_weight_param
_restr_rigu_u13_diff
_restr_rigu_u23_diff
_restr_rigu_u33_diff
C12 C17 0.004000 -0.000836 0.003979 0.002677
C12 C13 0.004000 -0.001563 0.003793 -0.010012
C12 C19 0.004000 0.001424 -0.000384 -0.006489
C12 C18 0.004000 0.001654 0.000578 -0.008947
C12 C14 0.004000 0.002286 0.003301 -0.001765
C12 C16 0.004000 -0.002075 0.001967 -0.002012
C17 C13 0.004000 0.001206 -0.000431 -0.003136
C17 C19 0.004000 0.001296 -0.002734 -0.001443
C17 C16 0.004000 -0.000806 0.002391 -0.003005
C17 C15 0.004000 0.001886 0.001153 -0.003934
C13 C18 0.004000 -0.000211 -0.001620 -0.006276
C13 C14 0.004000 -0.005272 0.004054 0.005829
C13 C15 0.004000 -0.005262 0.002546 0.001474
C19 C16 0.004000 0.008373 0.002588 0.000333
C18 C14 0.004000 -0.002079 0.001952 0.003198
C14 C16 0.004000 0.002174 0.005644 -0.005597
C14 C15 0.004000 -0.002613 0.004263 0.000655
C14 C20a 0.004000 -0.006601 0.012551 -0.003286
C16 C15 0.004000 -0.001273 -0.000925 -0.000045
C16 C20a 0.004000 0.009875 -0.005117 -0.003664
C15 C20a 0.004000 0.000641 0.005184 0.002516
C12a C17a 0.004000 0.002693 -0.003671 -0.005138
C12a C13a 0.004000 0.001542 -0.003400 0.004253
C12a C19a 0.004000 0.001829 0.000014 -0.005028
C12a C18a 0.004000 -0.002039 0.000437 -0.000907
C12a C14a 0.004000 0.001588 -0.000688 0.002893
C12a C16a 0.004000 0.000896 0.000185 -0.001059
C17a C13a 0.004000 -0.002116 0.000030 0.000188
C17a C19a 0.004000 0.003394 0.000494 -0.009839
C17a C16a 0.004000 0.007268 -0.003410 0.000956
C17a C15a 0.004000 0.008325 -0.002431 -0.000624
C13a C18a 0.004000 -0.000434 0.001002 0.001829
C13a C14a 0.004000 0.001471 -0.000633 -0.000658
C13a C15a 0.004000 -0.001217 -0.000224 0.000947
C19a C16a 0.004000 0.004478 0.001595 0.001840
C18a C14a 0.004000 -0.006401 0.000478 0.000016
C14a C16a 0.004000 0.001942 0.004890 -0.001743
C14a C15a 0.004000 -0.001836 0.001752 -0.000361
C14a C20b 0.004000 -0.006300 0.003574 -0.001133
C16a C15a 0.004000 0.004320 -0.001843 0.003241
C16a C20b 0.004000 0.013698 -0.002519 -0.002447
C15a C20b 0.004000 0.004557 -0.000609 -0.000620
C33 C20 0.004000 -0.000758 0.000549 -0.001945
C33 C29 0.004000 0.000742 0.006111 0.005843
C33 C30 0.004000 -0.001783 -0.002548 -0.002506
C33 C1a 0.004000 0.004000 0.004229 -0.004052
C33 C1b 0.004000 -0.004328 0.014959 -0.018683
C20 C30 0.004000 0.002250 -0.002712 -0.004714
C20 C31 0.004000 0.003734 0.001459 -0.001262
C20 C1a 0.004000 0.003927 0.002908 0.001749
C29 C30 0.004000 0.002330 0.014213 -0.001359
C29 C31 0.004000 0.000025 0.006184 -0.000795
C29 C1a 0.004000 -0.007429 -0.012455 -0.000995
C29 C1b 0.004000 -0.013847 -0.019629 -0.009170
C30 C31 0.004000 0.002210 -0.006807 0.002093
C31 C1a 0.004000 -0.005705 -0.007467 0.008968
C1a C1b 0.004000 -0.007163 -0.000887 -0.012352
